data_1502263
loop_
_publ_author_name
'Zhang, Xiangdong'
'Ye, Junwei'
'Wang, Suning'
'Gong, Weitao'
'Lin, Yuan'
'Ning, Guiling'

_publ_section_title
;
 Heterocyclic radical mediated synthesis and fluorescence properties of
 conjugated polyene ketones.
;
_journal_issue 14
_journal_name_full 'Organic letters'
_journal_page_first 3608
_journal_page_last 3611
_journal_paper_doi 10.1021/ol201207b
_journal_volume 13
_journal_year 2011
_chemical_formula_sum 'C46 H34 O2'
_chemical_formula_weight 618.73
_chemical_name_systematic
; 
 ? 
;
_space_group_IT_number 13
_symmetry_cell_setting monoclinic
_symmetry_space_group_name_Hall '-P 2yac'
_symmetry_space_group_name_H-M 'P 1 2/n 1'
_atom_sites_solution_hydrogens geom
_atom_sites_solution_primary direct
_atom_sites_solution_secondary difmap
_audit_creation_method SHELXL-97
_cell_angle_alpha 90.00
_cell_angle_beta 93.586(6)
_cell_angle_gamma 90.00
_cell_formula_units_Z 2
_cell_length_a 12.969(4)
_cell_length_b 8.948(2)
_cell_length_c 15.068(4)
_cell_measurement_reflns_used 14162
_cell_measurement_temperature 293(2)
_cell_measurement_theta_max 27.54
_cell_measurement_theta_min 2.14
_cell_volume 1745.2(8)
_computing_cell_refinement 'SAINT (Bruker, 1997)'
_computing_data_collection 'SMART (Bruker, 1997)'
_computing_data_reduction SAINT
_computing_molecular_graphics SHELXTL
_computing_publication_material SHELXTL
_computing_structure_refinement SHELXTL
_computing_structure_solution 'SHELXTL (Bruker, 1997)'
_diffrn_ambient_temperature 293(2)
_diffrn_detector_area_resol_mean 'Bruker SMART CCD area-detector'
_diffrn_measured_fraction_theta_full 0.988
_diffrn_measured_fraction_theta_max 0.988
_diffrn_measurement_device_type 'CCD area detector'
_diffrn_measurement_method '\f and \w scans'
_diffrn_radiation_monochromator graphite
_diffrn_radiation_source 'fine-focus sealed tube'
_diffrn_radiation_type MoK\a
_diffrn_radiation_wavelength 0.71073
_diffrn_reflns_av_R_equivalents 0.0471
_diffrn_reflns_av_sigmaI/netI 0.0509
_diffrn_reflns_limit_h_max 16
_diffrn_reflns_limit_h_min -15
_diffrn_reflns_limit_k_max 11
_diffrn_reflns_limit_k_min -11
_diffrn_reflns_limit_l_max 19
_diffrn_reflns_limit_l_min -18
_diffrn_reflns_number 14162
_diffrn_reflns_theta_full 27.54
_diffrn_reflns_theta_max 27.54
_diffrn_reflns_theta_min 2.14
_diffrn_standards_number 0
_exptl_absorpt_coefficient_mu 0.071
_exptl_absorpt_correction_T_max 0.9916
_exptl_absorpt_correction_T_min 0.9840
_exptl_absorpt_correction_type empirical
_exptl_absorpt_process_details '(SADABS; Sheldrick, 1996)'
_exptl_crystal_colour yellow
_exptl_crystal_density_diffrn 1.178
_exptl_crystal_density_meas ?
_exptl_crystal_density_method 'not measured'
_exptl_crystal_description block
_exptl_crystal_F_000 652
_exptl_crystal_size_max 0.23
_exptl_crystal_size_mid 0.18
_exptl_crystal_size_min 0.12
_refine_diff_density_max 0.177
_refine_diff_density_min -0.171
_refine_diff_density_rms 0.032
_refine_ls_extinction_coef 0
_refine_ls_extinction_method none
_refine_ls_goodness_of_fit_ref 1.014
_refine_ls_hydrogen_treatment constr
_refine_ls_matrix_type full
_refine_ls_number_parameters 217
_refine_ls_number_reflns 3994
_refine_ls_number_restraints 0
_refine_ls_restrained_S_all 1.014
_refine_ls_R_factor_all 0.1306
_refine_ls_R_factor_gt 0.0544
_refine_ls_shift/su_max 0.003
_refine_ls_shift/su_mean 0.000
_refine_ls_structure_factor_coef Fsqd
_refine_ls_weighting_details 'calc w=1/[\s^2^(Fo^2^)+(0.0708P)^2^+0.0000P] where P=(Fo^2^+2Fc^2^)/3'
_refine_ls_weighting_scheme calc
_refine_ls_wR_factor_gt 0.1289
_refine_ls_wR_factor_ref 0.1625
_reflns_number_gt 1885
_reflns_number_total 3994
_reflns_threshold_expression >2sigma(I)
_cod_data_source_file ol201207b_si_002.cif
_cod_data_source_block 6a
_cod_depositor_comments
;
The following automatic conversions were performed:

'_symmetry_cell_setting' value 'Monoclinic' changed to 'monoclinic'
according to /home/saulius/struct/CIF-dictionaries/cif_core.dic
dictionary named 'cif_core.dic' version 2.4.1 from 2010-06-29.

Automatic conversion script
Id: cif_fix_values 1715 2011-07-08 13:25:40Z adriana 

The following automatic conversions were performed:

'_exptl_crystal_density_meas' value 'not measured' was changed to '?'
- the value is perceived as not measured.

Automatic conversion script
Id: cif_fix_values 3008 2015-01-20 13:52:24Z robertas 
;
_cod_original_cell_volume 1745.1(8)
_cod_original_sg_symbol_H-M 'P2/n  '
_cod_database_code 1502263

loop_
_symmetry_equiv_pos_as_xyz
'x, y, z'
'-x+1/2, y, -z+1/2'
'-x, -y, -z'
'x-1/2, -y, z-1/2'

loop_
_atom_site_label
_atom_site_type_symbol
_atom_site_fract_x
_atom_site_fract_y
_atom_site_fract_z
_atom_site_U_iso_or_equiv
_atom_site_adp_type
_atom_site_occupancy
_atom_site_symmetry_multiplicity
_atom_site_calc_flag
_atom_site_refinement_flags
C1 C 0.03170(15) 0.4348(2) 0.00910(12) 0.0566(5) Uani 1 1 d .
C2 C 0.13089(15) 0.4351(2) 0.04019(11) 0.0516(5) Uani 1 1 d .
C3 C 0.19225(15) 0.2945(2) 0.05383(13) 0.0558(5) Uani 1 1 d .
C4 C 0.18495(18) 0.1787(2) -0.00647(15) 0.0748(6) Uani 1 1 d .
C5 C 0.2475(2) 0.0515(3) 0.00798(19) 0.0922(8) Uani 1 1 d .
C6 C 0.3145(2) 0.0422(3) 0.0807(2) 0.0936(9) Uani 1 1 d .
C7 C 0.32104(18) 0.1552(3) 0.14009(19) 0.0895(8) Uani 1 1 d .
C8 C 0.26121(17) 0.2825(2) 0.12706(15) 0.0726(6) Uani 1 1 d .
C9 C 0.19235(14) 0.5741(2) 0.05870(11) 0.0511(5) Uani 1 1 d .
C10 C 0.27716(15) 0.60008(19) -0.00061(12) 0.0517(5) Uani 1 1 d .
C11 C 0.26398(19) 0.5686(3) -0.09047(14) 0.0782(7) Uani 1 1 d .
C12 C 0.3443(2) 0.5927(3) -0.14577(15) 0.0959(8) Uani 1 1 d .
C13 C 0.4369(2) 0.6467(3) -0.11295(19) 0.0877(7) Uani 1 1 d .
C14 C 0.45236(18) 0.6761(3) -0.02421(19) 0.0808(7) Uani 1 1 d .
C15 C 0.37275(17) 0.6527(2) 0.03196(14) 0.0669(6) Uani 1 1 d .
C16 C 0.17377(16) 0.6711(2) 0.12317(13) 0.0618(5) Uani 1 1 d .
C17 C 0.09312(17) 0.6554(3) 0.18683(14) 0.0704(6) Uani 1 1 d .
C18 C 0.02938(17) 0.7896(3) 0.20643(14) 0.0708(6) Uani 1 1 d .
C19 C 0.03983(19) 0.9244(3) 0.16394(18) 0.0869(7) Uani 1 1 d .
C20 C -0.0241(2) 1.0431(3) 0.1815(2) 0.1120(10) Uani 1 1 d .
C21 C -0.0974(3) 1.0288(5) 0.2392(3) 0.1361(15) Uani 1 1 d .
C22 C -0.1084(3) 0.8977(6) 0.2833(2) 0.1351(14) Uani 1 1 d .
C23 C -0.0455(2) 0.7771(4) 0.26741(18) 0.1034(9) Uani 1 1 d .
O1 O 0.07801(14) 0.5351(2) 0.22255(11) 0.1014(6) Uani 1 1 d .
H1 H -0.0032 0.3407 -0.0036 0.122 Uiso 1 1 d R
H4 H 0.1353 0.1849 -0.0533 0.122 Uiso 1 1 d R
H5 H 0.2343 -0.0132 -0.0284 0.122 Uiso 1 1 d R
H6 H 0.3513 -0.0460 0.0920 0.122 Uiso 1 1 d R
H7 H 0.3664 0.1467 0.1947 0.122 Uiso 1 1 d R
H8 H 0.2664 0.3571 0.1708 0.122 Uiso 1 1 d R
H11 H 0.1970 0.5334 -0.1132 0.122 Uiso 1 1 d R
H12 H 0.3266 0.5767 -0.2098 0.122 Uiso 1 1 d R
H13 H 0.4907 0.6664 -0.1557 0.122 Uiso 1 1 d R
H14 H 0.5196 0.7190 0.0044 0.122 Uiso 1 1 d R
H15 H 0.3823 0.6711 0.0939 0.122 Uiso 1 1 d R
H16 H 0.2109 0.7561 0.1291 0.122 Uiso 1 1 d R
H19 H 0.0914 0.9288 0.1198 0.122 Uiso 1 1 d R
H20 H -0.0128 1.1400 0.1538 0.122 Uiso 1 1 d R
H21 H -0.1429 1.1222 0.2507 0.122 Uiso 1 1 d R
H22 H -0.1515 0.8788 0.3228 0.122 Uiso 1 1 d R
H23 H -0.0510 0.6845 0.2942 0.122 Uiso 1 1 d R

loop_
_atom_site_aniso_label
_atom_site_aniso_U_11
_atom_site_aniso_U_22
_atom_site_aniso_U_33
_atom_site_aniso_U_23
_atom_site_aniso_U_13
_atom_site_aniso_U_12
C1 0.0476(12) 0.0577(11) 0.0638(11) 0.0083(9) -0.0033(10) -0.0007(9)
C2 0.0453(11) 0.0548(11) 0.0547(10) 0.0060(8) 0.0029(9) 0.0016(9)
C3 0.0441(12) 0.0550(11) 0.0684(12) 0.0102(9) 0.0051(10) -0.0020(9)
C4 0.0762(17) 0.0627(13) 0.0848(15) 0.0031(11) 0.0006(13) 0.0032(12)
C5 0.097(2) 0.0611(14) 0.120(2) 0.0020(13) 0.0212(18) 0.0035(14)
C6 0.0649(17) 0.0699(16) 0.146(3) 0.0342(17) 0.0082(17) 0.0108(14)
C7 0.0615(16) 0.0796(17) 0.124(2) 0.0326(16) -0.0171(15) 0.0050(14)
C8 0.0585(14) 0.0722(14) 0.0853(15) 0.0161(11) -0.0102(12) 0.0026(12)
C9 0.0430(11) 0.0551(11) 0.0545(10) 0.0040(9) -0.0013(9) 0.0024(9)
C10 0.0451(12) 0.0495(10) 0.0611(11) 0.0034(8) 0.0072(10) 0.0032(9)
C11 0.0677(15) 0.1035(17) 0.0635(13) 0.0082(11) 0.0062(12) -0.0091(14)
C12 0.084(2) 0.138(2) 0.0678(14) 0.0137(14) 0.0171(15) -0.0059(18)
C13 0.0694(18) 0.0973(17) 0.0995(19) 0.0238(15) 0.0290(15) 0.0002(15)
C14 0.0522(14) 0.0846(16) 0.1071(19) 0.0040(14) 0.0167(14) -0.0058(12)
C15 0.0504(13) 0.0662(13) 0.0847(14) -0.0040(11) 0.0101(12) -0.0027(11)
C16 0.0495(13) 0.0701(13) 0.0661(12) -0.0042(10) 0.0057(10) -0.0011(11)
C17 0.0577(14) 0.0940(17) 0.0600(12) -0.0040(12) 0.0067(11) -0.0038(13)
C18 0.0465(13) 0.1021(18) 0.0642(13) -0.0261(12) 0.0069(11) 0.0012(13)
C19 0.0645(16) 0.0844(17) 0.1126(19) -0.0300(15) 0.0105(14) -0.0024(14)
C20 0.075(2) 0.094(2) 0.167(3) -0.053(2) 0.005(2) 0.0062(17)
C21 0.084(3) 0.145(3) 0.177(4) -0.089(3) -0.003(3) 0.019(3)
C22 0.077(2) 0.207(4) 0.125(3) -0.049(3) 0.0329(19) 0.026(3)
C23 0.0663(17) 0.153(3) 0.0919(17) -0.0208(17) 0.0163(15) 0.0076(19)
O1 0.1069(15) 0.1134(14) 0.0876(11) 0.0244(10) 0.0353(10) 0.0095(12)

loop_
_atom_type_symbol
_atom_type_description
_atom_type_scat_dispersion_real
_atom_type_scat_dispersion_imag
_atom_type_scat_source
C C 0.0033 0.0016 'International Tables Vol C Tables 4.2.6.8 and 6.1.1.4'
H H 0.0000 0.0000 'International Tables Vol C Tables 4.2.6.8 and 6.1.1.4'
O O 0.0106 0.0060 'International Tables Vol C Tables 4.2.6.8 and 6.1.1.4'

loop_
_geom_angle_atom_site_label_1
_geom_angle_atom_site_label_2
_geom_angle_atom_site_label_3
_geom_angle
_geom_angle_site_symmetry_1
_geom_angle_site_symmetry_3
C2 C1 C1 125.9(2) . 3_565
C2 C1 H1 119.8 . .
C1 C1 H1 114.3 3_565 .
C1 C2 C9 123.74(16) . .
C1 C2 C3 122.48(16) . .
C9 C2 C3 113.66(15) . .
C4 C3 C8 118.86(19) . .
C4 C3 C2 121.87(17) . .
C8 C3 C2 119.23(17) . .
C3 C4 C5 119.4(2) . .
C3 C4 H4 118.2 . .
C5 C4 H4 122.2 . .
C6 C5 C4 120.6(2) . .
C6 C5 H5 127.0 . .
C4 C5 H5 112.2 . .
C7 C6 C5 120.0(2) . .
C7 C6 H6 120.2 . .
C5 C6 H6 119.5 . .
C6 C7 C8 120.7(2) . .
C6 C7 H7 120.4 . .
C8 C7 H7 118.8 . .
C3 C8 C7 120.4(2) . .
C3 C8 H8 121.4 . .
C7 C8 H8 118.1 . .
C16 C9 C10 120.85(17) . .
C16 C9 C2 123.93(18) . .
C10 C9 C2 115.22(16) . .
C11 C10 C15 117.9(2) . .
C11 C10 C9 120.58(18) . .
C15 C10 C9 121.45(17) . .
C10 C11 C12 120.2(2) . .
C10 C11 H11 117.8 . .
C12 C11 H11 121.9 . .
C13 C12 C11 121.0(2) . .
C13 C12 H12 123.6 . .
C11 C12 H12 115.2 . .
C12 C13 C14 119.8(2) . .
C12 C13 H13 117.9 . .
C14 C13 H13 122.3 . .
C13 C14 C15 119.9(2) . .
C13 C14 H14 123.7 . .
C15 C14 H14 116.4 . .
C10 C15 C14 121.1(2) . .
C10 C15 H15 117.7 . .
C14 C15 H15 121.1 . .
C9 C16 C17 125.52(19) . .
C9 C16 H16 120.0 . .
C17 C16 H16 114.4 . .
O1 C17 C16 120.7(2) . .
O1 C17 C18 120.8(2) . .
C16 C17 C18 118.4(2) . .
C19 C18 C23 118.3(2) . .
C19 C18 C17 122.6(2) . .
C23 C18 C17 119.0(2) . .
C18 C19 C20 120.4(3) . .
C18 C19 H19 116.4 . .
C20 C19 H19 123.1 . .
C21 C20 C19 120.8(3) . .
C21 C20 H20 119.7 . .
C19 C20 H20 119.4 . .
C20 C21 C22 120.1(4) . .
C20 C21 H21 117.7 . .
C22 C21 H21 122.1 . .
C21 C22 C23 120.5(3) . .
C21 C22 H22 127.0 . .
C23 C22 H22 112.5 . .
C18 C23 C22 119.9(3) . .
C18 C23 H23 116.1 . .
C22 C23 H23 124.0 . .

loop_
_geom_bond_atom_site_label_1
_geom_bond_atom_site_label_2
_geom_bond_distance
_geom_bond_site_symmetry_2
C1 C2 1.341(3) .
C1 C1 1.444(4) 3_565
C1 H1 0.9691 .
C2 C9 1.495(2) .
C2 C3 1.495(3) .
C3 C4 1.378(3) .
C3 C8 1.380(3) .
C4 C5 1.406(3) .
C4 H4 0.9275 .
C5 C6 1.358(4) .
C5 H5 0.8092 .
C6 C7 1.349(4) .
C6 H6 0.9324 .
C7 C8 1.385(3) .
C7 H7 0.9834 .
C8 H8 0.9379 .
C9 C16 1.335(3) .
C9 C10 1.478(3) .
C10 C11 1.383(3) .
C10 C15 1.387(3) .
C11 C12 1.391(3) .
C11 H11 0.9663 .
C12 C13 1.359(3) .
C12 H12 0.9887 .
C13 C14 1.365(3) .
C13 H13 0.9941 .
C14 C15 1.391(3) .
C14 H14 1.0236 .
C15 H15 0.9486 .
C16 C17 1.469(3) .
C16 H16 0.9021 .
C17 O1 1.224(2) .
C17 C18 1.498(3) .
C18 C19 1.376(3) .
C18 C23 1.382(3) .
C19 C20 1.383(4) .
C19 H19 0.9734 .
C20 C21 1.333(5) .
C20 H20 0.9785 .
C21 C22 1.360(5) .
C21 H21 1.0433 .
C22 C23 1.383(5) .
C22 H22 0.8585 .
C23 H23 0.9263 .
